data_7204721
loop_
_publ_author_name
'Nakamura, A.'
'Sato, T.'
'Kuroda, R.'

_publ_section_title
;
 Novel layered structures of the crystals based on
 C-methylcalix[4]resorcinarene formed at high temperatureElectronic
 supplementary information (ESI) available: Structures of compounds 8,
 9, 10 and 12 (4 figures). See
 http://www.rsc.org/suppdata/ce/b3/b307471d/
;
_journal_issue 56
_journal_name_full CrystEngComm
_journal_page_first 318
_journal_paper_doi 10.1039/b307471d
_journal_volume 5
_journal_year 2003
_chemical_formula_sum 'C65 H64 N4 O8'
_chemical_formula_weight 1029.20
_chemical_name_systematic
;
?
;
_space_group_IT_number 2
_symmetry_cell_setting triclinic
_symmetry_space_group_name_Hall '-P 1'
_symmetry_space_group_name_H-M 'P -1'
_atom_sites_solution_hydrogens geom
_atom_sites_solution_primary direct
_atom_sites_solution_secondary difmap
_audit_creation_method SHELXL-97
_cell_angle_alpha 94.1590(10)
_cell_angle_beta 92.5290(10)
_cell_angle_gamma 100.7580(10)
_cell_formula_units_Z 2
_cell_length_a 11.7903(8)
_cell_length_b 14.9265(10)
_cell_length_c 15.6196(11)
_cell_measurement_reflns_used 16647
_cell_measurement_temperature 116(2)
_cell_measurement_theta_max 27.89
_cell_measurement_theta_min 1.39
_cell_volume 2688.8(3)
_computing_cell_refinement 'Bruker SMART'
_computing_data_collection 'Bruker SMART'
_computing_data_reduction 'Bruker SMART'
_computing_structure_refinement 'SHELXL-97 (Sheldrick, 1997)'
_computing_structure_solution 'SHELXS-97 (Sheldrick, 1997)'
_diffrn_ambient_temperature 116(2)
_diffrn_measured_fraction_theta_full 0.913
_diffrn_measured_fraction_theta_max 0.913
_diffrn_measurement_device_type 'CCD area detector'
_diffrn_measurement_method '\w scans'
_diffrn_radiation_monochromator graphite
_diffrn_radiation_source 'fine-focus sealed tube'
_diffrn_radiation_type MoK\a
_diffrn_radiation_wavelength 0.71073
_diffrn_reflns_av_R_equivalents 0.0478
_diffrn_reflns_av_sigmaI/netI 0.0777
_diffrn_reflns_limit_h_max 11
_diffrn_reflns_limit_h_min -15
_diffrn_reflns_limit_k_max 19
_diffrn_reflns_limit_k_min -15
_diffrn_reflns_limit_l_max 20
_diffrn_reflns_limit_l_min -19
_diffrn_reflns_number 16647
_diffrn_reflns_theta_full 27.89
_diffrn_reflns_theta_max 27.89
_diffrn_reflns_theta_min 1.39
_exptl_absorpt_coefficient_mu 0.084
_exptl_absorpt_correction_type none
_exptl_crystal_colour brown
_exptl_crystal_density_diffrn 1.271
_exptl_crystal_density_method 'not measured'
_exptl_crystal_description plate
_exptl_crystal_F_000 1092
_exptl_crystal_size_max 0.65
_exptl_crystal_size_mid 0.20
_exptl_crystal_size_min 0.08
_refine_diff_density_max 0.585
_refine_diff_density_min -0.230
_refine_diff_density_rms 0.051
_refine_ls_extinction_method none
_refine_ls_goodness_of_fit_ref 1.081
_refine_ls_hydrogen_treatment mixed
_refine_ls_matrix_type full
_refine_ls_number_parameters 790
_refine_ls_number_reflns 11743
_refine_ls_number_restraints 33
_refine_ls_restrained_S_all 1.080
_refine_ls_R_factor_all 0.1021
_refine_ls_R_factor_gt 0.0730
_refine_ls_shift/su_max 0.011
_refine_ls_shift/su_mean 0.000
_refine_ls_structure_factor_coef Fsqd
_refine_ls_weighting_details 'calc w=1/[\s^2^(Fo^2^)+(0.0453P)^2^+1.1749P] where P=(Fo^2^+2Fc^2^)/3'
_refine_ls_weighting_scheme calc
_refine_ls_wR_factor_gt 0.1476
_refine_ls_wR_factor_ref 0.1614
_reflns_number_gt 8533
_reflns_number_total 11743
_reflns_threshold_expression >2sigma(I)
_cod_data_source_file b307471d.txt
_cod_data_source_block nakamura10
_cod_depositor_comments
;
The following automatic conversions were performed:
'_symmetry_cell_setting' value 'Triclinic' changed to 'triclinic'
according to '/home/saulius/struct/CIF-dictionaries/cif_core.dic'
dictionary named 'cif_core.dic' version 2.4.1 from 2010-06-29.

Automatic conversion script
Id: cif_fix_enum 1527 2010-12-29 10:47:43Z saulius 
;
_cod_original_sg_symbol_H-M P-1
_cod_database_code 7204721

loop_
_symmetry_equiv_pos_as_xyz
'x, y, z'
'-x, -y, -z'

loop_
_atom_site_label
_atom_site_type_symbol
_atom_site_fract_x
_atom_site_fract_y
_atom_site_fract_z
_atom_site_U_iso_or_equiv
_atom_site_adp_type
_atom_site_occupancy
_atom_site_symmetry_multiplicity
_atom_site_calc_flag
_atom_site_refinement_flags
_atom_site_disorder_assembly
_atom_site_disorder_group
C1 C 0.9793(2) 0.22196(15) 0.53640(15) 0.0247(5) Uani 1 1 d . . .
H1 H 0.9970 0.1637 0.5345 0.030 Uiso 1 1 calc R . .
C2 C 0.8753(2) 0.23157(15) 0.49671(15) 0.0244(5) Uani 1 1 d . . .
C3 C 0.8519(2) 0.32033(16) 0.49944(16) 0.0257(5) Uani 1 1 d . . .
C4 C 0.9296(2) 0.39392(16) 0.53931(16) 0.0272(5) Uani 1 1 d . . .
H4 H 0.9130 0.4524 0.5393 0.033 Uiso 1 1 calc R . .
C5 C 1.0313(2) 0.38136(16) 0.57903(16) 0.0258(5) Uani 1 1 d . . .
C6 C 1.0590(2) 0.29364(15) 0.57884(15) 0.0235(5) Uani 1 1 d . . .
C7 C 1.1695(2) 0.27910(16) 0.62558(16) 0.0265(5) Uani 1 1 d . . .
H7 H 1.2276 0.3346 0.6215 0.032 Uiso 1 1 calc R . .
C8 C 1.2183(3) 0.19925(18) 0.58373(17) 0.0360(7) Uani 1 1 d . . .
H8A H 1.2878 0.1935 0.6156 0.054 Uiso 1 1 calc R . .
H8B H 1.2355 0.2107 0.5256 0.054 Uiso 1 1 calc R . .
H8C H 1.1623 0.1436 0.5839 0.054 Uiso 1 1 calc R . .
O9 O 0.75122(15) 0.33262(11) 0.45835(12) 0.0315(4) Uani 1 1 d . . .
H9 H 0.7305 0.3775 0.4815 0.047 Uiso 1 1 calc R . .
O10 O 1.10980(15) 0.45436(11) 0.61844(12) 0.0301(4) Uani 1 1 d . . .
H10 H 1.0757 0.4949 0.6351 0.045 Uiso 1 1 calc R . .
C11 C 1.1065(2) 0.18695(16) 0.75280(15) 0.0269(5) Uani 1 1 d . . .
H11 H 1.0838 0.1362 0.7135 0.032 Uiso 1 1 calc R . .
C12 C 1.1530(2) 0.27001(16) 0.72119(16) 0.0263(5) Uani 1 1 d . . .
C13 C 1.1860(2) 0.34548(16) 0.78160(17) 0.0297(6) Uani 1 1 d . . .
C14 C 1.1710(2) 0.33655(18) 0.86767(17) 0.0329(6) Uani 1 1 d . . .
H14 H 1.1935 0.3874 0.9069 0.040 Uiso 1 1 calc R . .
C15 C 1.1229(2) 0.25315(18) 0.89697(16) 0.0301(6) Uani 1 1 d . . .
C16 C 1.0918(2) 0.17501(16) 0.83929(15) 0.0256(5) Uani 1 1 d . . .
C17 C 1.0423(2) 0.08125(16) 0.86966(15) 0.0269(5) Uani 1 1 d . . .
H17 H 1.0650 0.0839 0.9311 0.032 Uiso 1 1 calc R . .
C18 C 1.0953(2) 0.00537(17) 0.82499(15) 0.0303(6) Uani 1 1 d . . .
H18A H 1.1781 0.0210 0.8325 0.045 Uiso 1 1 calc R . .
H18B H 1.0726 -0.0012 0.7647 0.045 Uiso 1 1 calc R . .
H18C H 1.0684 -0.0512 0.8497 0.045 Uiso 1 1 calc R . .
O19 O 1.23546(17) 0.43064(11) 0.75874(12) 0.0359(4) Uani 1 1 d . . .
H19 H 1.2020 0.4414 0.7146 0.054 Uiso 1 1 calc R . .
O20 O 1.10787(17) 0.25261(13) 0.98351(11) 0.0367(5) Uani 1 1 d . . .
H20 H 1.0528 0.2124 0.9919 0.055 Uiso 1 1 calc R . .
C21 C 0.8471(2) 0.01791(15) 0.78881(15) 0.0257(5) Uani 1 1 d . . .
H21 H 0.8867 -0.0057 0.7450 0.031 Uiso 1 1 calc R . .
C22 C 0.9115(2) 0.06267(16) 0.86184(15) 0.0266(5) Uani 1 1 d . . .
C23 C 0.8488(2) 0.09589(16) 0.92704(15) 0.0285(6) Uani 1 1 d . . .
C24 C 0.7308(2) 0.08838(16) 0.91736(15) 0.0299(6) Uani 1 1 d . . .
H24 H 0.6914 0.1129 0.9608 0.036 Uiso 1 1 calc R . .
C25 C 0.6699(2) 0.04425(16) 0.84291(15) 0.0276(6) Uani 1 1 d . . .
C26 C 0.7275(2) 0.00645(16) 0.77758(15) 0.0260(5) Uani 1 1 d . . .
C27 C 0.6596(2) -0.04318(16) 0.69667(15) 0.0266(5) Uani 1 1 d . . .
H27 H 0.5850 -0.0742 0.7152 0.032 Uiso 1 1 calc R . .
C28 C 0.7160(2) -0.11754(16) 0.65370(15) 0.0268(6) Uani 1 1 d . . .
H28A H 0.7315 -0.1586 0.6953 0.040 Uiso 1 1 calc R . .
H28B H 0.7873 -0.0898 0.6309 0.040 Uiso 1 1 calc R . .
H28C H 0.6649 -0.1509 0.6079 0.040 Uiso 1 1 calc R . .
O29 O 0.90862(16) 0.13587(13) 1.00217(11) 0.0342(4) Uani 1 1 d . . .
H29 H 0.8631 0.1510 1.0361 0.051 Uiso 1 1 calc R . .
O30 O 0.55208(16) 0.03544(13) 0.83356(11) 0.0350(4) Uani 1 1 d . . .
H30 H 0.5296 0.0654 0.8732 0.052 Uiso 1 1 calc R . .
C31 C 0.7148(2) 0.06032(15) 0.57725(15) 0.0242(5) Uani 1 1 d . . .
H31 H 0.7881 0.0461 0.5831 0.029 Uiso 1 1 calc R . .
C32 C 0.6325(2) 0.02351(15) 0.63231(15) 0.0243(5) Uani 1 1 d . . .
C33 C 0.5240(2) 0.04801(16) 0.62449(16) 0.0280(6) Uani 1 1 d . . .
C34 C 0.5013(2) 0.10551(16) 0.56283(16) 0.0284(6) Uani 1 1 d . . .
H34 H 0.4286 0.1209 0.5576 0.034 Uiso 1 1 calc R . .
C35 C 0.5854(2) 0.14013(16) 0.50908(15) 0.0269(5) Uani 1 1 d . . .
C36 C 0.6945(2) 0.11723(15) 0.51390(15) 0.0250(5) Uani 1 1 d . . .
C37 C 0.7883(2) 0.15154(15) 0.45309(15) 0.0259(5) Uani 1 1 d . . .
H37 H 0.7498 0.1751 0.4051 0.031 Uiso 1 1 calc R . .
C38 C 0.8440(2) 0.07417(16) 0.41451(16) 0.0294(6) Uani 1 1 d . . .
H38A H 0.7848 0.0260 0.3877 0.044 Uiso 1 1 calc R . .
H38B H 0.8857 0.0508 0.4593 0.044 Uiso 1 1 calc R . .
H38C H 0.8963 0.0972 0.3724 0.044 Uiso 1 1 calc R . .
O39 O 0.43590(16) 0.01661(13) 0.67606(11) 0.0357(5) Uani 1 1 d . . .
H39 H 0.4627 0.0148 0.7251 0.054 Uiso 1 1 calc R . .
O40 O 0.55589(16) 0.19858(12) 0.45024(12) 0.0328(4) Uani 1 1 d . . .
H40 H 0.6116 0.2395 0.4452 0.049 Uiso 1 1 calc R . .
C41 C 0.8641(2) 0.68552(17) 0.77617(15) 0.0266(5) Uani 1 1 d . . .
C42 C 0.9636(2) 0.72558(17) 0.73851(17) 0.0326(6) Uani 1 1 d . . .
H42 H 0.9880 0.7888 0.7445 0.039 Uiso 1 1 calc R . .
C43 C 1.0260(2) 0.67166(17) 0.69234(17) 0.0335(6) Uani 1 1 d . . .
H43 H 1.0927 0.7001 0.6682 0.040 Uiso 1 1 calc R . .
N44 N 0.99577(19) 0.58054(14) 0.68034(14) 0.0303(5) Uani 1 1 d . . .
C45 C 0.8998(2) 0.54231(17) 0.71593(17) 0.0327(6) Uani 1 1 d . . .
H45 H 0.8772 0.4790 0.7083 0.039 Uiso 1 1 calc R . .
C46 C 0.8318(2) 0.59074(17) 0.76336(16) 0.0299(6) Uani 1 1 d . . .
H46 H 0.7652 0.5605 0.7864 0.036 Uiso 1 1 calc R . .
C47 C 0.7998(2) 0.74212(17) 0.82862(15) 0.0276(6) Uani 1 1 d . . .
H47 H 0.8328 0.8038 0.8395 0.033 Uiso 1 1 calc R . .
C48 C 0.6993(2) 0.71382(17) 0.86200(14) 0.0242(5) Uani 1 1 d . . .
H48 H 0.6616 0.6542 0.8455 0.029 Uiso 1 1 calc R . .
C49 C 0.6418(2) 0.76784(17) 0.92252(14) 0.0236(5) Uani 1 1 d . . .
C50 C 0.5385(2) 0.72833(18) 0.95469(17) 0.0340(6) Uani 1 1 d . . .
H50 H 0.5042 0.6683 0.9364 0.041 Uiso 1 1 calc R . .
C51 C 0.4861(3) 0.77799(19) 1.01410(18) 0.0404(7) Uani 1 1 d . . .
H51 H 0.4159 0.7504 1.0340 0.049 Uiso 1 1 calc R . .
N52 N 0.53172(19) 0.86374(15) 1.04415(13) 0.0307(5) Uani 1 1 d . . .
C53 C 0.6303(2) 0.90161(17) 1.01237(16) 0.0288(6) Uani 1 1 d . . .
H53 H 0.6625 0.9618 1.0317 0.035 Uiso 1 1 calc R . .
C54 C 0.6876(2) 0.85801(17) 0.95324(16) 0.0288(6) Uani 1 1 d . . .
H54 H 0.7566 0.8882 0.9336 0.035 Uiso 1 1 calc R . .
C61 C 0.5509(2) 0.58562(17) 0.63466(16) 0.0295(6) Uani 1 1 d . . .
C62 C 0.6434(3) 0.61895(18) 0.58784(17) 0.0370(7) Uani 1 1 d . . .
H62 H 0.6676 0.6818 0.5867 0.044 Uiso 1 1 calc R . .
C63 C 0.7005(2) 0.55995(18) 0.54259(17) 0.0345(6) Uani 1 1 d . . .
H63 H 0.7624 0.5848 0.5113 0.041 Uiso 1 1 calc R . .
N64 N 0.67163(19) 0.46929(14) 0.54139(14) 0.0332(5) Uani 1 1 d . . .
C65 C 0.5836(3) 0.43675(19) 0.5867(2) 0.0455(8) Uani 1 1 d . . .
H65 H 0.5619 0.3736 0.5869 0.055 Uiso 1 1 calc R . .
C66 C 0.5213(3) 0.4910(2) 0.6341(2) 0.0442(7) Uani 1 1 d . . .
H66 H 0.4604 0.4642 0.6653 0.053 Uiso 1 1 calc R . .
C67 C 0.4893(2) 0.65018(17) 0.68193(16) 0.0307(6) Uani 1 1 d . . .
H67 H 0.5154 0.7125 0.6783 0.037 Uiso 1 1 calc R . .
C68 C 0.4010(2) 0.62546(18) 0.72834(16) 0.0306(6) Uani 1 1 d . . .
H68 H 0.3745 0.5630 0.7308 0.037 Uiso 1 1 calc R . .
C69 C 0.3398(2) 0.68819(17) 0.77706(15) 0.0285(6) Uani 1 1 d . . .
C70 C 0.2619(3) 0.65144(19) 0.83536(17) 0.0384(7) Uani 1 1 d . . .
H70 H 0.2471 0.5888 0.8409 0.046 Uiso 1 1 calc R . .
C71 C 0.2071(3) 0.70826(19) 0.88476(18) 0.0413(7) Uani 1 1 d . . .
H71 H 0.1562 0.6823 0.9240 0.050 Uiso 1 1 calc R . .
N72 N 0.2226(2) 0.79864(15) 0.87974(13) 0.0349(5) Uani 1 1 d . . .
C73 C 0.2952(2) 0.83379(18) 0.82261(16) 0.0322(6) Uani 1 1 d . . .
H73 H 0.3064 0.8965 0.8176 0.039 Uiso 1 1 calc R . .
C74 C 0.3550(2) 0.78252(18) 0.77014(16) 0.0305(6) Uani 1 1 d . . .
H74 H 0.4045 0.8103 0.7310 0.037 Uiso 1 1 calc R . .
C81 C 0.4498(4) 0.6951(3) 0.2045(3) 0.0286(12) Uani 0.499(3) 1 d PD A 1
C82 C 0.4345(6) 0.6213(4) 0.1417(4) 0.0342(14) Uani 0.499(3) 1 d PD A 1
H82 H 0.4986 0.5987 0.1237 0.041 Uiso 0.499(3) 1 calc PR A 1
C83 C 0.3264(7) 0.5817(5) 0.1063(4) 0.034(2) Uani 0.499(3) 1 d PD A 1
C84 C 0.2305(5) 0.6170(4) 0.1339(4) 0.0368(15) Uani 0.499(3) 1 d PD A 1
H84 H 0.1578 0.5895 0.1097 0.044 Uiso 0.499(3) 1 calc PR A 1
C85 C 0.2372(17) 0.6877(13) 0.1930(9) 0.030(3) Uani 0.499(3) 1 d PD A 1
C86 C 0.3530(4) 0.7270(3) 0.2309(3) 0.0274(12) Uani 0.499(3) 1 d PD A 1
H86 H 0.3618 0.7748 0.2738 0.033 Uiso 0.499(3) 1 calc PR A 1
C87 C 0.5680(5) 0.7398(4) 0.2401(4) 0.0479(17) Uani 0.499(3) 1 d PD A 1
H87A H 0.6184 0.7509 0.1939 0.072 Uiso 0.499(3) 1 calc PR A 1
H87B H 0.5972 0.7003 0.2779 0.072 Uiso 0.499(3) 1 calc PR A 1
H87C H 0.5644 0.7968 0.2716 0.072 Uiso 0.499(3) 1 calc PR A 1
C88 C 0.3119(8) 0.5046(4) 0.0352(4) 0.062(2) Uani 0.499(3) 1 d PD A 1
H88A H 0.3066 0.5292 -0.0197 0.093 Uiso 0.499(3) 1 calc PR A 1
H88B H 0.2427 0.4611 0.0422 0.093 Uiso 0.499(3) 1 calc PR A 1
H88C H 0.3774 0.4749 0.0380 0.093 Uiso 0.499(3) 1 calc PR A 1
C89 C 0.1387(5) 0.7237(4) 0.2292(4) 0.0464(17) Uani 0.499(3) 1 d PD A 1
H89A H 0.0681 0.6938 0.1982 0.070 Uiso 0.499(3) 1 calc PR A 1
H89B H 0.1497 0.7884 0.2239 0.070 Uiso 0.499(3) 1 calc PR A 1
H89C H 0.1348 0.7122 0.2887 0.070 Uiso 0.499(3) 1 calc PR A 1
C91 C 0.1731(4) 0.5715(3) 0.0790(3) 0.0311(13) Uani 0.501(3) 1 d PD A 2
C92 C 0.2825(6) 0.5491(4) 0.0746(4) 0.0279(13) Uani 0.501(3) 1 d PD A 2
H92 H 0.2948 0.5068 0.0309 0.034 Uiso 0.501(3) 1 calc PR A 2
C93 C 0.3728(6) 0.5873(5) 0.1325(5) 0.0281(17) Uani 0.501(3) 1 d PD A 2
C94 C 0.3536(5) 0.6511(3) 0.1977(3) 0.0311(13) Uani 0.501(3) 1 d PD A 2
H94 H 0.4148 0.6768 0.2367 0.037 Uiso 0.501(3) 1 calc PR A 2
C95 C 0.2516(17) 0.6773(12) 0.2069(8) 0.020(2) Uani 0.501(3) 1 d PD A 2
C96 C 0.1575(5) 0.6363(4) 0.1434(3) 0.0298(12) Uani 0.501(3) 1 d PD A 2
H96 H 0.0862 0.6541 0.1464 0.036 Uiso 0.501(3) 1 calc PR A 2
C97 C 0.0740(5) 0.5255(5) 0.0183(4) 0.0492(17) Uani 0.501(3) 1 d PD A 2
H97A H 0.1012 0.5164 -0.0381 0.074 Uiso 0.501(3) 1 calc PR A 2
H97B H 0.0165 0.5633 0.0162 0.074 Uiso 0.501(3) 1 calc PR A 2
H97C H 0.0407 0.4675 0.0379 0.074 Uiso 0.501(3) 1 calc PR A 2
C98 C 0.4904(5) 0.5596(4) 0.1281(4) 0.0408(14) Uani 0.501(3) 1 d PD A 2
H98A H 0.5032 0.5254 0.1762 0.061 Uiso 0.501(3) 1 calc PR A 2
H98B H 0.5497 0.6134 0.1297 0.061 Uiso 0.501(3) 1 calc PR A 2
H98C H 0.4923 0.5224 0.0756 0.061 Uiso 0.501(3) 1 calc PR A 2
C99 C 0.2276(6) 0.7455(4) 0.2744(3) 0.0407(15) Uani 0.501(3) 1 d PD A 2
H99A H 0.1839 0.7144 0.3175 0.061 Uiso 0.501(3) 1 calc PR A 2
H99B H 0.1841 0.7861 0.2490 0.061 Uiso 0.501(3) 1 calc PR A 2
H99C H 0.2994 0.7800 0.3003 0.061 Uiso 0.501(3) 1 calc PR A 2

loop_
_atom_site_aniso_label
_atom_site_aniso_U_11
_atom_site_aniso_U_22
_atom_site_aniso_U_33
_atom_site_aniso_U_23
_atom_site_aniso_U_13
_atom_site_aniso_U_12
C1 0.0358(14) 0.0123(11) 0.0286(13) 0.0011(9) 0.0135(11) 0.0089(10)
C2 0.0317(14) 0.0145(11) 0.0280(13) -0.0002(9) 0.0096(11) 0.0062(10)
C3 0.0295(14) 0.0184(12) 0.0310(13) -0.0001(10) 0.0055(11) 0.0093(10)
C4 0.0332(14) 0.0141(11) 0.0374(14) 0.0006(10) 0.0093(11) 0.0116(10)
C5 0.0306(14) 0.0157(11) 0.0313(13) -0.0024(10) 0.0122(11) 0.0046(10)
C6 0.0314(14) 0.0137(11) 0.0277(12) 0.0018(9) 0.0121(10) 0.0079(9)
C7 0.0339(14) 0.0197(12) 0.0299(13) 0.0031(10) 0.0120(11) 0.0126(10)
C8 0.0523(18) 0.0304(14) 0.0342(14) 0.0051(12) 0.0200(13) 0.0255(13)
O9 0.0349(10) 0.0175(9) 0.0435(11) -0.0042(8) 0.0017(8) 0.0111(7)
O10 0.0306(10) 0.0161(9) 0.0446(11) -0.0039(8) 0.0065(8) 0.0083(7)
C11 0.0371(15) 0.0187(12) 0.0264(13) -0.0048(10) 0.0078(11) 0.0104(10)
C12 0.0298(14) 0.0219(12) 0.0299(13) -0.0001(10) 0.0086(11) 0.0113(10)
C13 0.0298(14) 0.0193(12) 0.0407(15) -0.0020(11) 0.0093(12) 0.0066(10)
C14 0.0348(15) 0.0241(13) 0.0380(15) -0.0108(11) 0.0051(12) 0.0055(11)
C15 0.0346(15) 0.0327(14) 0.0237(13) -0.0069(11) 0.0041(11) 0.0114(11)
C16 0.0318(14) 0.0203(12) 0.0264(13) -0.0030(10) 0.0068(10) 0.0100(10)
C17 0.0409(15) 0.0218(12) 0.0193(12) -0.0017(10) 0.0044(11) 0.0101(11)
C18 0.0470(17) 0.0232(13) 0.0238(13) -0.0009(10) 0.0070(12) 0.0148(11)
O19 0.0401(12) 0.0183(9) 0.0473(12) 0.0004(8) 0.0016(9) 0.0010(8)
O20 0.0470(13) 0.0366(11) 0.0240(9) -0.0095(8) 0.0040(8) 0.0058(9)
C21 0.0419(15) 0.0154(11) 0.0208(12) -0.0006(9) 0.0131(11) 0.0058(10)
C22 0.0418(15) 0.0176(12) 0.0216(12) 0.0020(9) 0.0095(11) 0.0066(10)
C23 0.0445(16) 0.0208(12) 0.0191(12) -0.0022(10) 0.0079(11) 0.0038(11)
C24 0.0431(16) 0.0231(13) 0.0231(12) -0.0058(10) 0.0146(11) 0.0049(11)
C25 0.0373(15) 0.0196(12) 0.0262(13) -0.0003(10) 0.0131(11) 0.0046(10)
C26 0.0406(15) 0.0157(12) 0.0217(12) 0.0010(9) 0.0112(11) 0.0034(10)
C27 0.0367(15) 0.0182(12) 0.0244(12) -0.0007(10) 0.0110(11) 0.0032(10)
C28 0.0431(16) 0.0149(11) 0.0222(12) -0.0010(9) 0.0040(11) 0.0052(10)
O29 0.0450(12) 0.0355(11) 0.0210(9) -0.0090(8) 0.0085(8) 0.0072(9)
O30 0.0401(11) 0.0356(11) 0.0283(10) -0.0084(8) 0.0135(8) 0.0064(8)
C31 0.0289(13) 0.0151(11) 0.0292(13) -0.0045(9) 0.0067(10) 0.0071(9)
C32 0.0348(14) 0.0147(11) 0.0230(12) -0.0059(9) 0.0064(10) 0.0050(10)
C33 0.0335(14) 0.0221(13) 0.0262(13) -0.0084(10) 0.0089(11) 0.0019(10)
C34 0.0311(14) 0.0216(13) 0.0324(14) -0.0091(10) 0.0043(11) 0.0084(10)
C35 0.0390(15) 0.0164(12) 0.0262(13) -0.0052(10) 0.0030(11) 0.0098(10)
C36 0.0362(14) 0.0116(11) 0.0270(13) -0.0046(9) 0.0062(11) 0.0058(10)
C37 0.0364(15) 0.0151(11) 0.0269(13) -0.0015(10) 0.0048(11) 0.0077(10)
C38 0.0386(15) 0.0191(12) 0.0310(13) -0.0026(10) 0.0123(11) 0.0066(11)
O39 0.0338(11) 0.0398(11) 0.0320(10) -0.0040(9) 0.0123(8) 0.0035(8)
O40 0.0376(11) 0.0237(10) 0.0381(10) 0.0015(8) 0.0001(9) 0.0090(8)
C41 0.0355(15) 0.0235(13) 0.0235(12) 0.0026(10) 0.0031(11) 0.0123(11)
C42 0.0397(16) 0.0174(12) 0.0427(15) 0.0006(11) 0.0127(13) 0.0087(11)
C43 0.0358(15) 0.0240(13) 0.0413(15) 0.0002(11) 0.0121(12) 0.0061(11)
N44 0.0361(13) 0.0213(11) 0.0349(12) -0.0015(9) 0.0049(10) 0.0098(9)
C45 0.0474(17) 0.0174(12) 0.0353(14) 0.0012(11) 0.0106(13) 0.0097(11)
C46 0.0379(15) 0.0219(13) 0.0309(13) 0.0031(10) 0.0129(12) 0.0057(11)
C47 0.0368(15) 0.0222(13) 0.0257(13) 0.0015(10) 0.0032(11) 0.0100(11)
C48 0.0312(14) 0.0227(12) 0.0192(11) -0.0005(9) -0.0015(10) 0.0083(10)
C49 0.0288(13) 0.0279(13) 0.0151(11) 0.0004(9) -0.0012(10) 0.0089(10)
C50 0.0374(16) 0.0253(14) 0.0374(15) -0.0055(11) 0.0078(12) 0.0026(11)
C51 0.0441(17) 0.0319(15) 0.0444(17) -0.0002(13) 0.0229(14) 0.0013(13)
N52 0.0396(13) 0.0294(12) 0.0243(11) 0.0004(9) 0.0098(10) 0.0085(10)
C53 0.0329(15) 0.0257(13) 0.0276(13) -0.0020(10) 0.0036(11) 0.0061(11)
C54 0.0278(14) 0.0278(14) 0.0315(14) 0.0006(11) 0.0053(11) 0.0072(11)
C61 0.0358(15) 0.0251(13) 0.0277(13) -0.0046(10) -0.0017(11) 0.0090(11)
C62 0.0535(19) 0.0211(13) 0.0394(15) 0.0031(11) 0.0093(14) 0.0127(12)
C63 0.0428(17) 0.0255(14) 0.0386(15) 0.0044(11) 0.0114(13) 0.0125(12)
N64 0.0329(13) 0.0251(12) 0.0432(13) -0.0031(10) 0.0042(10) 0.0110(9)
C65 0.0439(18) 0.0212(14) 0.069(2) -0.0049(14) 0.0157(16) 0.0013(12)
C66 0.0351(17) 0.0379(17) 0.0591(19) 0.0005(14) 0.0190(15) 0.0034(13)
C67 0.0387(16) 0.0203(13) 0.0318(14) -0.0008(10) -0.0001(12) 0.0035(11)
C68 0.0353(15) 0.0259(13) 0.0282(13) -0.0043(11) 0.0001(11) 0.0028(11)
C69 0.0359(15) 0.0275(13) 0.0219(12) -0.0077(10) -0.0037(11) 0.0104(11)
C70 0.0562(19) 0.0252(14) 0.0350(15) 0.0019(12) 0.0112(14) 0.0088(13)
C71 0.061(2) 0.0313(15) 0.0344(15) 0.0057(12) 0.0200(14) 0.0119(14)
N72 0.0531(15) 0.0291(12) 0.0246(11) -0.0045(9) 0.0105(10) 0.0140(10)
C73 0.0460(17) 0.0212(13) 0.0298(14) -0.0015(11) 0.0073(12) 0.0073(11)
C74 0.0342(15) 0.0313(14) 0.0255(13) 0.0003(11) 0.0063(11) 0.0050(11)
C81 0.031(3) 0.027(3) 0.028(3) -0.005(2) -0.006(2) 0.009(2)
C82 0.041(4) 0.032(4) 0.030(3) -0.002(3) 0.000(3) 0.011(3)
C83 0.055(7) 0.019(3) 0.020(4) -0.005(3) -0.005(4) -0.006(4)
C84 0.035(4) 0.029(3) 0.040(3) 0.013(3) -0.019(3) -0.010(3)
C85 0.026(5) 0.029(5) 0.039(7) 0.021(4) -0.013(4) 0.009(3)
C86 0.030(3) 0.022(3) 0.030(3) -0.006(2) -0.004(2) 0.009(2)
C87 0.023(3) 0.051(4) 0.068(4) -0.018(3) -0.015(3) 0.014(3)
C88 0.110(7) 0.030(4) 0.035(4) -0.006(3) -0.013(4) -0.010(4)
C89 0.022(3) 0.044(4) 0.078(5) 0.019(3) -0.002(3) 0.014(3)
C91 0.033(3) 0.029(3) 0.029(3) 0.000(2) -0.004(2) 0.003(2)
C92 0.040(4) 0.020(3) 0.023(3) -0.007(2) 0.002(3) 0.006(3)
C93 0.027(5) 0.026(4) 0.029(4) -0.001(3) 0.001(3) 0.001(3)
C94 0.038(3) 0.026(3) 0.025(3) 0.001(2) -0.005(2) -0.004(2)
C95 0.030(6) 0.021(5) 0.010(3) 0.002(4) -0.006(4) 0.012(3)
C96 0.028(3) 0.034(3) 0.028(3) 0.003(2) -0.001(2) 0.008(2)
C97 0.038(4) 0.059(4) 0.048(4) -0.007(3) -0.011(3) 0.009(3)
C98 0.034(3) 0.041(3) 0.048(4) 0.004(3) -0.002(3) 0.011(3)
C99 0.065(4) 0.027(3) 0.032(3) -0.001(2) 0.011(3) 0.013(3)

loop_
_atom_type_symbol
_atom_type_description
_atom_type_scat_dispersion_real
_atom_type_scat_dispersion_imag
_atom_type_scat_source
C C 0.0033 0.0016 'International Tables Vol C Tables 4.2.6.8 and 6.1.1.4'
H H 0.0000 0.0000 'International Tables Vol C Tables 4.2.6.8 and 6.1.1.4'
N N 0.0061 0.0033 'International Tables Vol C Tables 4.2.6.8 and 6.1.1.4'
O O 0.0106 0.0060 'International Tables Vol C Tables 4.2.6.8 and 6.1.1.4'

loop_
_geom_angle_atom_site_label_1
_geom_angle_atom_site_label_2
_geom_angle_atom_site_label_3
_geom_angle
_geom_angle_site_symmetry_1
_geom_angle_site_symmetry_3
_geom_angle_publ_flag
C2 C1 C6 124.4(2) . . ?
C1 C2 C3 116.5(2) . . ?
C1 C2 C37 123.2(2) . . ?
C3 C2 C37 120.3(2) . . ?
O9 C3 C4 120.8(2) . . ?
O9 C3 C2 118.0(2) . . ?
C4 C3 C2 121.2(2) . . ?
C5 C4 C3 120.6(2) . . ?
C4 C5 O10 121.0(2) . . ?
C4 C5 C6 120.7(2) . . ?
O10 C5 C6 118.2(2) . . ?
C1 C6 C5 116.6(2) . . ?
C1 C6 C7 122.5(2) . . ?
C5 C6 C7 120.8(2) . . ?
C6 C7 C12 111.25(19) . . ?
C6 C7 C8 113.1(2) . . ?
C12 C7 C8 111.9(2) . . ?
C16 C11 C12 124.2(2) . . ?
C11 C12 C13 116.8(2) . . ?
C11 C12 C7 122.2(2) . . ?
C13 C12 C7 121.0(2) . . ?
O19 C13 C14 117.1(2) . . ?
O19 C13 C12 122.4(2) . . ?
C14 C13 C12 120.6(2) . . ?
C13 C14 C15 121.2(2) . . ?
O20 C15 C14 116.4(2) . . ?
O20 C15 C16 123.3(2) . . ?
C14 C15 C16 120.3(2) . . ?
C11 C16 C15 116.8(2) . . ?
C11 C16 C17 121.4(2) . . ?
C15 C16 C17 121.8(2) . . ?
C22 C17 C16 110.8(2) . . ?
C22 C17 C18 113.5(2) . . ?
C16 C17 C18 111.7(2) . . ?
C26 C21 C22 124.0(2) . . ?
C21 C22 C23 116.3(2) . . ?
C21 C22 C17 123.1(2) . . ?
C23 C22 C17 120.4(2) . . ?
C24 C23 O29 120.5(2) . . ?
C24 C23 C22 121.4(2) . . ?
O29 C23 C22 118.1(2) . . ?
C23 C24 C25 120.4(2) . . ?
O30 C25 C24 120.6(2) . . ?
O30 C25 C26 118.9(2) . . ?
C24 C25 C26 120.5(3) . . ?
C21 C26 C25 117.2(2) . . ?
C21 C26 C27 122.7(2) . . ?
C25 C26 C27 120.1(2) . . ?
C28 C27 C32 111.19(19) . . ?
C28 C27 C26 113.7(2) . . ?
C32 C27 C26 112.02(19) . . ?
C32 C31 C36 124.1(2) . . ?
C31 C32 C33 117.2(2) . . ?
C31 C32 C27 120.9(2) . . ?
C33 C32 C27 121.9(2) . . ?
O39 C33 C34 117.3(2) . . ?
O39 C33 C32 122.5(2) . . ?
C34 C33 C32 120.2(2) . . ?
C35 C34 C33 120.7(2) . . ?
C34 C35 O40 116.9(2) . . ?
C34 C35 C36 121.3(2) . . ?
O40 C35 C36 121.9(2) . . ?
C31 C36 C35 116.5(2) . . ?
C31 C36 C37 120.9(2) . . ?
C35 C36 C37 122.6(2) . . ?
C2 C37 C36 110.71(19) . . ?
C2 C37 C38 113.5(2) . . ?
C36 C37 C38 112.13(19) . . ?
C42 C41 C46 116.9(2) . . ?
C42 C41 C47 120.3(2) . . ?
C46 C41 C47 122.8(2) . . ?
C43 C42 C41 119.9(2) . . ?
N44 C43 C42 123.4(3) . . ?
C45 N44 C43 116.6(2) . . ?
N44 C45 C46 124.1(2) . . ?
C45 C46 C41 119.0(2) . . ?
C48 C47 C41 126.3(2) . . ?
C47 C48 C49 126.1(2) . . ?
C50 C49 C54 116.5(2) . . ?
C50 C49 C48 119.9(2) . . ?
C54 C49 C48 123.6(2) . . ?
C49 C50 C51 120.1(2) . . ?
N52 C51 C50 123.0(3) . . ?
C53 N52 C51 116.7(2) . . ?
N52 C53 C54 124.3(2) . . ?
C53 C54 C49 119.5(2) . . ?
C62 C61 C66 116.2(2) . . ?
C62 C61 C67 119.8(2) . . ?
C66 C61 C67 124.0(2) . . ?
C61 C62 C63 120.5(3) . . ?
N64 C63 C62 123.4(3) . . ?
C65 N64 C63 116.5(2) . . ?
N64 C65 C66 124.0(3) . . ?
C65 C66 C61 119.4(3) . . ?
C68 C67 C61 124.5(2) . . ?
C67 C68 C69 125.5(3) . . ?
C70 C69 C74 117.1(2) . . ?
C70 C69 C68 117.8(2) . . ?
C74 C69 C68 125.1(2) . . ?
C71 C70 C69 119.6(3) . . ?
N72 C71 C70 123.8(3) . . ?
C73 N72 C71 116.8(2) . . ?
N72 C73 C74 123.9(2) . . ?
C73 C74 C69 118.9(2) . . ?
C86 C81 C82 118.3(5) . . ?
C86 C81 C87 121.0(5) . . ?
C82 C81 C87 120.7(5) . . ?
C83 C82 C81 121.2(6) . . ?
C82 C83 C84 118.7(7) . . ?
C82 C83 C88 120.5(7) . . ?
C84 C83 C88 120.7(7) . . ?
C85 C84 C83 124.2(9) . . ?
C84 C85 C86 115.9(9) . . ?
C84 C85 C89 126.6(17) . . ?
C86 C85 C89 117.3(11) . . ?
C81 C86 C85 121.7(6) . . ?
C96 C91 C92 117.8(5) . . ?
C96 C91 C97 120.5(5) . . ?
C92 C91 C97 121.6(5) . . ?
C93 C92 C91 122.4(5) . . ?
C92 C93 C94 118.4(6) . . ?
C92 C93 C98 121.4(6) . . ?
C94 C93 C98 120.2(6) . . ?
C95 C94 C93 123.6(8) . . ?
C94 C95 C96 116.7(7) . . ?
C94 C95 C99 125.4(14) . . ?
C96 C95 C99 117.9(10) . . ?
C91 C96 C95 121.1(6) . . ?

loop_
_geom_bond_atom_site_label_1
_geom_bond_atom_site_label_2
_geom_bond_distance
_geom_bond_site_symmetry_2
_geom_bond_publ_flag
C1 C2 1.385(3) . ?
C1 C6 1.391(3) . ?
C2 C3 1.401(3) . ?
C2 C37 1.519(3) . ?
C3 O9 1.373(3) . ?
C3 C4 1.381(3) . ?
C4 C5 1.376(3) . ?
C5 O10 1.378(3) . ?
C5 C6 1.407(3) . ?
C6 C7 1.523(3) . ?
C7 C12 1.527(3) . ?
C7 C8 1.535(3) . ?
C11 C16 1.390(3) . ?
C11 C12 1.393(3) . ?
C12 C13 1.400(3) . ?
C13 O19 1.375(3) . ?
C13 C14 1.376(4) . ?
C14 C15 1.387(4) . ?
C15 O20 1.371(3) . ?
C15 C16 1.402(3) . ?
C16 C17 1.530(3) . ?
C17 C22 1.514(4) . ?
C17 C18 1.532(3) . ?
C21 C26 1.390(4) . ?
C21 C22 1.396(3) . ?
C22 C23 1.400(3) . ?
C23 C24 1.375(4) . ?
C23 O29 1.378(3) . ?
C24 C25 1.393(3) . ?
C25 O30 1.371(3) . ?
C25 C26 1.393(3) . ?
C26 C27 1.530(3) . ?
C27 C28 1.527(3) . ?
C27 C32 1.529(3) . ?
C31 C32 1.388(3) . ?
C31 C36 1.391(3) . ?
C32 C33 1.398(4) . ?
C33 O39 1.376(3) . ?
C33 C34 1.385(4) . ?
C34 C35 1.378(3) . ?
C35 O40 1.389(3) . ?
C35 C36 1.392(3) . ?
C36 C37 1.530(3) . ?
C37 C38 1.531(3) . ?
C41 C42 1.389(4) . ?
C41 C46 1.392(3) . ?
C41 C47 1.468(3) . ?
C42 C43 1.376(3) . ?
C43 N44 1.337(3) . ?
N44 C45 1.333(3) . ?
C45 C46 1.381(3) . ?
C47 C48 1.325(3) . ?
C48 C49 1.468(3) . ?
C49 C50 1.383(3) . ?
C49 C54 1.395(3) . ?
C50 C51 1.383(4) . ?
C51 N52 1.335(3) . ?
N52 C53 1.328(3) . ?
C53 C54 1.365(3) . ?
C61 C62 1.375(4) . ?
C61 C66 1.390(4) . ?
C61 C67 1.486(4) . ?
C62 C63 1.379(4) . ?
C63 N64 1.331(3) . ?
N64 C65 1.320(4) . ?
C65 C66 1.387(4) . ?
C67 C68 1.307(4) . ?
C68 C69 1.474(3) . ?
C69 C70 1.390(4) . ?
C69 C74 1.399(4) . ?
C70 C71 1.374(4) . ?
C71 N72 1.336(3) . ?
N72 C73 1.331(3) . ?
C73 C74 1.385(3) . ?
C81 C86 1.384(7) . ?
C81 C82 1.401(7) . ?
C81 C87 1.492(7) . ?
C82 C83 1.374(9) . ?
C83 C84 1.405(9) . ?
C83 C88 1.521(8) . ?
C84 C85 1.338(15) . ?
C85 C86 1.46(2) . ?
C85 C89 1.484(12) . ?
C91 C96 1.387(7) . ?
C91 C92 1.395(7) . ?
C91 C97 1.498(7) . ?
C92 C93 1.375(8) . ?
C93 C94 1.398(8) . ?
C93 C98 1.521(8) . ?
C94 C95 1.343(14) . ?
C95 C96 1.47(2) . ?
C95 C99 1.485(10) . ?
